data_8101662
loop_
_publ_author_name
'Frenzen, Gerlinde'
'Rabe, Susanne'
'Frauenrath, Herbert'
'Reim, Stefan'

_publ_section_title
;
Crystal structure of diiodo[(-)-2,2-dimethyl-4,5-bis(diphenylphoshinomethyl)-
1,3-dioxolane-<i>P</i>,<i>P</i>'] nickel, C~31~H~32~I~2~NiO~2~P~2~
;
_journal_issue 4
_journal_name_full 'Zeitschrift f\"ur Kristallographie - New Crystal Structures'
_journal_page_first 777
_journal_page_last 778
_journal_volume 213
_journal_year 1998
_chemical_formula_sum 'C31 H32 I2 Ni O2 P2'
_chemical_formula_weight 811.02
_space_group_IT_number 19
_symmetry_cell_setting orthorhombic
_symmetry_space_group_name_Hall 'P 2ac 2ab'
_symmetry_space_group_name_H-M 'P 21 21 21'
_cell_angle_alpha 90.00
_cell_angle_beta 90.00
_cell_angle_gamma 90.00
_cell_formula_units_Z 4
_cell_length_a 9.8823(8)
_cell_length_b 17.411(2)
_cell_length_c 18.608(5)
_cell_measurement_temperature 293(2)
_cell_volume 3201.8(10)
_diffrn_ambient_temperature 293(2)
_exptl_crystal_density_diffrn 1.682
_refine_ls_R_factor_obs 0.0465
_refine_ls_wR_factor_obs 0.1137
_cod_database_code 8101662

loop_
_symmetry_equiv_pos_as_xyz
'x, y, z'
'-x+1/2, -y, z+1/2'
'-x, y+1/2, -z+1/2'
'x+1/2, -y+1/2, -z'

loop_
_atom_site_aniso_label
_atom_site_aniso_U_11
_atom_site_aniso_U_22
_atom_site_aniso_U_33
_atom_site_aniso_U_23
_atom_site_aniso_U_13
_atom_site_aniso_U_12
I1 0.0331(3) 0.0428(3) 0.0521(3) -0.0053(3) -0.0029(3) -0.0087(2)
I2 0.0355(3) 0.0575(4) 0.0385(3) -0.0078(3) 0.0032(3) 0.0057(3)
Ni 0.0250(5) 0.0278(5) 0.0329(5) 0.0038(4) 0.0013(4) 0.0012(4)
P1 0.0283(9) 0.0227(9) 0.0295(10) 0.0023(8) -0.0015(9) 0.0002(8)
C11 0.024(4) 0.028(4) 0.035(4) 0.006(3) -0.003(3) -0.005(3)
C12 0.038(4) 0.035(4) 0.034(4) 0.001(3) -0.002(4) 0.006(4)
C13 0.040(5) 0.030(4) 0.044(5) 0.003(4) 0.003(4) 0.001(4)
C14 0.028(4) 0.034(4) 0.056(6) 0.007(4) -0.007(4) 0.006(3)
C15 0.035(4) 0.045(5) 0.041(5) 0.010(4) -0.007(4) 0.002(4)
C16 0.036(4) 0.038(5) 0.033(4) 0.000(3) -0.005(4) 0.000(4)
C21 0.033(4) 0.018(4) 0.040(5) 0.006(3) -0.003(4) 0.004(3)
C22 0.033(4) 0.024(4) 0.044(5) 0.001(4) -0.004(4) 0.003(3)
C23 0.043(5) 0.029(4) 0.058(6) 0.000(4) -0.023(5) 0.004(4)
C24 0.042(5) 0.039(5) 0.069(7) 0.013(5) -0.023(5) -0.010(4)
C25 0.037(5) 0.050(6) 0.070(7) 0.025(6) -0.002(5) -0.010(4)
C26 0.042(5) 0.039(5) 0.037(5) 0.014(4) 0.002(4) -0.007(4)
P2 0.0243(9) 0.0233(10) 0.0272(10) 0.0015(8) 0.0005(8) -0.0007(8)
C31 0.029(4) 0.018(3) 0.034(4) 0.002(3) -0.006(4) 0.001(3)
C32 0.031(4) 0.028(4) 0.035(5) 0.000(3) -0.001(3) 0.001(3)
C33 0.037(5) 0.030(4) 0.039(4) -0.003(4) -0.008(4) 0.006(4)
C34 0.040(5) 0.027(4) 0.052(5) -0.001(4) -0.016(4) -0.003(4)
C35 0.025(4) 0.038(5) 0.045(5) 0.007(4) -0.004(4) -0.003(3)
C36 0.029(4) 0.032(4) 0.034(4) 0.006(3) -0.004(4) 0.001(3)
C41 0.031(4) 0.024(4) 0.026(4) 0.000(3) 0.004(3) -0.004(3)
C42 0.029(4) 0.028(4) 0.037(5) 0.007(4) 0.002(4) -0.002(3)
C43 0.045(5) 0.028(4) 0.038(5) 0.004(4) -0.005(4) 0.000(4)
C44 0.057(6) 0.029(4) 0.035(5) 0.003(4) 0.007(4) -0.008(4)
C45 0.033(5) 0.039(5) 0.039(5) -0.001(4) 0.003(4) -0.009(4)
C46 0.033(4) 0.032(4) 0.034(4) 0.002(3) 0.006(4) -0.003(4)
C1 0.038(5) 0.021(4) 0.037(5) -0.001(3) -0.002(4) 0.003(3)
C2 0.037(5) 0.027(4) 0.031(4) -0.001(3) 0.005(4) -0.006(4)
C3 0.036(4) 0.030(4) 0.027(4) -0.002(3) 0.006(4) -0.001(3)
C4 0.035(4) 0.032(4) 0.030(4) 0.003(3) 0.000(3) 0.001(3)
C5 0.044(5) 0.032(4) 0.039(5) -0.001(4) 0.015(4) 0.001(4)
C6 0.052(7) 0.062(7) 0.130(12) 0.007(8) 0.004(9) 0.012(6)
C7 0.130(12) 0.069(8) 0.046(6) -0.017(6) 0.006(8) -0.015(9)
O1 0.101(6) 0.029(3) 0.045(4) -0.002(3) 0.041(4) -0.002(4)
O2 0.059(4) 0.036(3) 0.034(3) 0.006(3) 0.017(3) 0.008(3)

loop_
_atom_site_label
_atom_site_type_symbol
_atom_site_fract_x
_atom_site_fract_y
_atom_site_fract_z
_atom_site_U_iso_or_equiv
_atom_site_thermal_displace_type
_atom_site_occupancy
_atom_site_calc_flag
_atom_site_refinement_flags
_atom_site_disorder_assembly
_atom_site_disorder_group
I1 I 0.61071(6) 0.88198(3) 0.21743(3) 0.04264(16) Uani 1 d . . .
I2 I 0.71431(6) 1.01443(4) 0.41301(3) 0.04383(16) Uani 1 d . . .
Ni Ni 0.78232(10) 0.94876(6) 0.29741(5) 0.0286(2) Uani 1 d . . .
P1 P 0.8850(2) 1.02514(10) 0.21435(11) 0.0268(4) Uani 1 d . . .
C11 C 0.7670(8) 1.0991(4) 0.1844(4) 0.0291(17) Uani 1 d . . .
C12 C 0.7279(9) 1.1545(5) 0.2340(4) 0.0354(19) Uani 1 d . . .
H12 H 0.7619 1.1529 0.2806 0.042 Uiso 1 calc R . .
C13 C 0.6389(9) 1.2118(5) 0.2143(5) 0.0380(19) Uani 1 d . . .
H13 H 0.6138 1.2489 0.2477 0.046 Uiso 1 calc R . .
C14 C 0.5872(8) 1.2145(5) 0.1461(5) 0.039(2) Uani 1 d . . .
H14 H 0.5278 1.2536 0.1331 0.047 Uiso 1 calc R . .
C15 C 0.6234(9) 1.1592(5) 0.0967(5) 0.041(2) Uani 1 d . . .
H15 H 0.5882 1.1609 0.0504 0.049 Uiso 1 calc R . .
C16 C 0.7125(9) 1.1008(5) 0.1160(4) 0.0358(18) Uani 1 d . . .
H16 H 0.7354 1.0630 0.0828 0.043 Uiso 1 calc R . .
C21 C 1.0350(8) 1.0774(4) 0.2430(5) 0.0305(18) Uani 1 d . . .
C22 C 1.0403(9) 1.1065(4) 0.3124(5) 0.0338(19) Uani 1 d . . .
H22 H 0.9683 1.0987 0.3438 0.041 Uiso 1 calc R . .
C23 C 1.1539(9) 1.1473(5) 0.3349(6) 0.043(2) Uani 1 d . . .
H23 H 1.1562 1.1676 0.3812 0.052 Uiso 1 calc R . .
C24 C 1.2618(10) 1.1582(5) 0.2904(6) 0.050(3) Uani 1 d . . .
H24 H 1.3373 1.1851 0.3065 0.060 Uiso 1 calc R . .
C25 C 1.2586(9) 1.1292(6) 0.2217(6) 0.053(3) Uani 1 d . . .
H25 H 1.3326 1.1361 0.1915 0.063 Uiso 1 calc R . .
C26 C 1.1451(9) 1.0896(5) 0.1971(5) 0.040(2) Uani 1 d . . .
H26 H 1.1426 1.0712 0.1501 0.047 Uiso 1 calc R . .
P2 P 0.95868(19) 0.86797(11) 0.32116(11) 0.0249(4) Uani 1 d . . .
C31 C 1.1024(8) 0.9182(4) 0.3618(4) 0.0270(16) Uani 1 d . . .
C32 C 1.0824(8) 0.9499(4) 0.4293(4) 0.0313(18) Uani 1 d . . .
H32 H 0.9999 0.9431 0.4525 0.038 Uiso 1 calc R . .
C33 C 1.1840(8) 0.9917(5) 0.4626(5) 0.0356(19) Uani 1 d . . .
H33 H 1.1700 1.0125 0.5080 0.043 Uiso 1 calc R . .
C34 C 1.3066(9) 1.0025(4) 0.4277(5) 0.039(2) Uani 1 d . . .
H34 H 1.3751 1.0305 0.4498 0.047 Uiso 1 calc R . .
C35 C 1.3269(8) 0.9715(5) 0.3601(5) 0.0362(19) Uani 1 d . . .
H35 H 1.4088 0.9789 0.3366 0.043 Uiso 1 calc R . .
C36 C 1.2258(8) 0.9296(5) 0.3276(4) 0.0315(17) Uani 1 d . . .
H36 H 1.2403 0.9086 0.2823 0.038 Uiso 1 calc R . .
C41 C 0.9218(8) 0.7926(4) 0.3855(4) 0.0268(17) Uani 1 d . . .
C42 C 1.0262(8) 0.7486(4) 0.4148(5) 0.0313(17) Uani 1 d . . .
H42 H 1.1156 0.7591 0.4025 0.038 Uiso 1 calc R . .
C43 C 0.9974(10) 0.6895(5) 0.4621(5) 0.037(2) Uani 1 d . . .
H43 H 1.0672 0.6606 0.4819 0.044 Uiso 1 calc R . .
C44 C 0.8653(10) 0.6737(5) 0.4798(5) 0.040(2) Uani 1 d . . .
H44 H 0.8460 0.6343 0.5120 0.048 Uiso 1 calc R . .
C45 C 0.7616(9) 0.7156(5) 0.4503(5) 0.037(2) Uani 1 d . . .
H45 H 0.6725 0.7031 0.4615 0.045 Uiso 1 calc R . .
C46 C 0.7875(9) 0.7757(5) 0.4043(4) 0.0330(17) Uani 1 d . . .
H46 H 0.7168 0.8049 0.3858 0.040 Uiso 1 calc R . .
C1 C 1.0256(9) 0.8112(4) 0.2450(4) 0.0319(18) Uani 1 d . . .
H1A H 1.1234 0.8109 0.2489 0.038 Uiso 1 calc R . .
H1B H 0.9954 0.7586 0.2514 0.038 Uiso 1 calc R . .
C2 C 0.9909(9) 0.8345(5) 0.1696(5) 0.0314(18) Uani 1 d . . .
H2 H 0.899(8) 0.827(4) 0.161(4) 0.009(16) Uiso 1 d . . .
C3 C 1.0425(9) 0.9132(5) 0.1426(4) 0.0307(17) Uani 1 d . . .
H3 H 1.116(7) 0.930(4) 0.173(3) 0.002(15) Uiso 1 d . . .
C4 C 0.9345(8) 0.9748(5) 0.1321(4) 0.0320(17) Uani 1 d . . .
H4A H 0.8547 0.9510 0.1114 0.038 Uiso 1 calc R . .
H4B H 0.9678 1.0122 0.0978 0.038 Uiso 1 calc R . .
C5 C 1.1317(10) 0.8183(5) 0.0701(5) 0.038(2) Uani 1 d . . .
C6 C 1.2818(12) 0.8113(7) 0.0901(9) 0.081(4) Uani 1 d . . .
H6A H 1.2965 0.8336 0.1366 0.122 Uiso 1 calc R . .
H6B H 1.3356 0.8379 0.0551 0.122 Uiso 1 calc R . .
H6C H 1.3072 0.7581 0.0911 0.122 Uiso 1 calc R . .
C7 C 1.1016(18) 0.7850(7) -0.0015(6) 0.082(4) Uani 1 d . . .
H7A H 1.1264 0.7317 -0.0019 0.122 Uiso 1 calc R . .
H7B H 1.1522 0.8119 -0.0376 0.122 Uiso 1 calc R . .
H7C H 1.0066 0.7898 -0.0113 0.122 Uiso 1 calc R . .
O1 O 1.0559(9) 0.7803(4) 0.1229(4) 0.058(2) Uani 1 d . . .
O2 O 1.0932(7) 0.8968(3) 0.0720(3) 0.0429(15) Uani 1 d . . .

loop_
_geom_bond_atom_site_label_1
_geom_bond_atom_site_label_2
_geom_bond_distance
_geom_bond_site_symmetry_2
_geom_bond_publ_flag
I1 Ni 2.5383(12) . ?
I2 Ni 2.5271(13) . ?
Ni P1 2.277(2) . ?
Ni P2 2.283(2) . ?
P1 C21 1.819(9) . ?
P1 C11 1.824(8) . ?
P1 C4 1.831(8) . ?
C11 C16 1.383(12) . ?
C11 C12 1.391(11) . ?
C12 C13 1.380(12) . ?
C13 C14 1.369(13) . ?
C14 C15 1.379(13) . ?
C15 C16 1.391(12) . ?
C21 C22 1.389(12) . ?
C21 C26 1.400(12) . ?
C22 C23 1.394(12) . ?
C23 C24 1.363(14) . ?
C24 C25 1.375(16) . ?
C25 C26 1.394(13) . ?
P2 C41 1.814(8) . ?
P2 C31 1.831(8) . ?
P2 C1 1.851(8) . ?
C31 C32 1.387(11) . ?
C31 C36 1.389(12) . ?
C32 C33 1.386(11) . ?
C33 C34 1.387(12) . ?
C34 C35 1.384(13) . ?
C35 C36 1.377(12) . ?
C41 C42 1.396(11) . ?
C41 C46 1.403(11) . ?
C42 C43 1.384(11) . ?
C43 C44 1.375(14) . ?
C44 C45 1.373(13) . ?
C45 C46 1.376(12) . ?
C1 C2 1.500(12) . ?
C2 O1 1.434(10) . ?
C2 C3 1.545(11) . ?
C3 O2 1.435(10) . ?
C3 C4 1.526(11) . ?
C5 O1 1.401(10) . ?
C5 O2 1.420(10) . ?
C5 C7 1.483(14) . ?
C5 C6 1.534(15) . ?
